data_7237455
loop_
_publ_author_name
'Wang, Sasa'
'Yao, Yunpeng'
'Wu, Zhenyue'
'Peng, Yu'
'Li, Lina'
'Luo, Junhua'

_publ_section_title
;
 Realization of &#x201C;warm&#x201D; white light via halide substitution
 in polar two-dimensional hybrid perovskites (2meptH2)PbClxBr4&#x2212;x
;
_journal_issue 45
_journal_name_full 'Journal of Materials Chemistry C'
_journal_page_first 12267
_journal_paper_doi 10.1039/C8TC03167C
_journal_volume 6
_journal_year 2018
_chemical_absolute_configuration unk
_chemical_formula_moiety 'Br3.8 Cl0.2 Pb, C6 H18 N2'
_chemical_formula_sum 'C6 H18 Br3.8 Cl0.2 N2 Pb'
_chemical_formula_weight 636.16
_space_group_crystal_system monoclinic
_space_group_IT_number 9
_space_group_name_Hall 'C -2yc'
_space_group_name_H-M_alt 'C 1 c 1'
_atom_sites_solution_hydrogens geom
_atom_sites_solution_primary direct
_atom_sites_solution_secondary difmap
_audit_creation_date 2018-08-13
_audit_creation_method
;
Olex2 1.2
(compiled 2018.05.29 svn.r3508 for OlexSys, GUI svn.r5506)
;
_audit_update_record
;
2018-08-13 deposited with the CCDC.
2018-09-20 downloaded from the CCDC.
;
_cell_angle_alpha 90.00
_cell_angle_beta 98.966(2)
_cell_angle_gamma 90.00
_cell_formula_units_Z 4
_cell_length_a 24.3895(10)
_cell_length_b 7.8879(3)
_cell_length_c 8.2067(3)
_cell_measurement_reflns_used 7305
_cell_measurement_temperature 100(2)
_cell_measurement_theta_max 27.50
_cell_measurement_theta_min 2.72
_cell_volume 1559.53(10)
_computing_molecular_graphics 'Olex2 (Dolomanov et al., 2009)'
_computing_publication_material 'Olex2 (Dolomanov et al., 2009)'
_computing_structure_refinement 'SHELXL-97 (Sheldrick, 1997)'
_computing_structure_solution 'SHELXS-97 (Sheldrick, 1990)'
_diffrn_ambient_temperature 100.15
_diffrn_measured_fraction_theta_full 0.997
_diffrn_measured_fraction_theta_max 0.997
_diffrn_measurement_device_type 'Bruker APEX-II CCD'
_diffrn_measurement_method '\f and \w scans'
_diffrn_radiation_monochromator graphite
_diffrn_radiation_type MoK\a
_diffrn_radiation_wavelength 0.71073
_diffrn_reflns_av_R_equivalents 0.0399
_diffrn_reflns_av_unetI/netI 0.0480
_diffrn_reflns_limit_h_max 31
_diffrn_reflns_limit_h_min -31
_diffrn_reflns_limit_k_max 10
_diffrn_reflns_limit_k_min -10
_diffrn_reflns_limit_l_max 9
_diffrn_reflns_limit_l_min -10
_diffrn_reflns_number 10879
_diffrn_reflns_theta_full 27.51
_diffrn_reflns_theta_max 27.51
_diffrn_reflns_theta_min 3.38
_diffrn_source 'fine-focus sealed tube'
_diffrn_standards_number 0
_exptl_absorpt_coefficient_mu 20.559
_exptl_absorpt_correction_type none
_exptl_crystal_colour colourless
_exptl_crystal_colour_primary colourless
_exptl_crystal_density_diffrn 2.709
_exptl_crystal_density_method 'not measured'
_exptl_crystal_description block
_exptl_crystal_F_000 1146
_exptl_crystal_size_max 0.45
_exptl_crystal_size_mid 0.45
_exptl_crystal_size_min 0.45
_refine_diff_density_max 2.423
_refine_diff_density_min -3.466
_refine_diff_density_rms 0.357
_refine_ls_abs_structure_details 'Flack H D (1983), Acta Cryst. A39, 876-881'
_refine_ls_abs_structure_Flack 0.00
_refine_ls_extinction_method none
_refine_ls_goodness_of_fit_ref 1.073
_refine_ls_hydrogen_treatment constr
_refine_ls_matrix_type full
_refine_ls_number_parameters 116
_refine_ls_number_reflns 3218
_refine_ls_number_restraints 66
_refine_ls_restrained_S_all 1.069
_refine_ls_R_factor_all 0.0458
_refine_ls_R_factor_gt 0.0408
_refine_ls_shift/su_max 0.000
_refine_ls_shift/su_mean 0.000
_refine_ls_structure_factor_coef Fsqd
_refine_ls_weighting_details 'calc w=1/[\s^2^(Fo^2^)+(0.0827P)^2^+4.8674P] where P=(Fo^2^+2Fc^2^)/3'
_refine_ls_weighting_scheme calc
_refine_ls_wR_factor_gt 0.1197
_refine_ls_wR_factor_ref 0.1245
_reflns_number_gt 2914
_reflns_number_total 3218
_reflns_threshold_expression >2sigma(I)
_cod_data_source_file c8tc03167c3.cif
_cod_data_source_block c:\users\dell\desktop\w67\autost~1\w67
_cod_original_formula_sum 'C6 H18 Br3.80 Cl0.20 N2 Pb'
_cod_database_code 7237455
_olex2_refinement_description
;
1. Fixed Uiso
 At 1.2 times of:
  All C(H) groups, All C(H,H) groups
 At 1.5 times of:
  All C(H,H,H) groups, All N(H,H,H) groups
2. Shared sites
{Cl1, Br1}
3. Restrained distances
 C1-C2 = C2-C3 = C3-C4 = C4-C5 = C2-C6
 1.47 with sigma of 0.01
 C1-N1 = C5-N2
 1.5 with sigma of 0.01
 C3-C6
 2.4 with sigma of 0.01
 C6-N1
 3 with sigma of 0.01
 C2-N1
 2.55 with sigma of 0.01
4. Rigid bond restraints
 C1, C3, C2, C6, C4, C5, N1, N2
 with sigma for 1-2 distances of 0.01 and sigma for 1-3 distances of 0.01
5. Uiso/Uaniso restraints and constraints
C1 \\sim C3 \\sim C2 \\sim C6 \\sim C4 \\sim C5 \\sim N1 \\sim N2: within 2A
with sigma of 0.01 and sigma for terminal atoms of 0.02
: with sigma of 0.1 and sigma for terminal atoms of 0.2
Uanis(Cl1) = Uanis(Br1)
6. Others
 Fixed Sof: Br1(0.8) Cl1(0.2)
7.a Ternary CH refined with riding coordinates:
 C2(H2)
7.b Secondary CH2 refined with riding coordinates:
 C5(H5A,H5B), C1(H1D,H1E), C3(H3A,H3B), C4(H4A,H4B)
7.c Idealised Me refined as rotating group:
 N1(H1A,H1B,H1C), N2(H2A,H2B,H2C), C6(H6A,H6B,H6C)
;
_olex2_submission_special_instructions 'No special instructions were received'

loop_
_space_group_symop_id
_space_group_symop_operation_xyz
1 'x, y, z'
2 'x, -y, z+1/2'
3 'x+1/2, y+1/2, z'
4 'x+1/2, -y+1/2, z+1/2'

loop_
_atom_site_label
_atom_site_type_symbol
_atom_site_fract_x
_atom_site_fract_y
_atom_site_fract_z
_atom_site_U_iso_or_equiv
_atom_site_adp_type
_atom_site_occupancy
_atom_site_calc_flag
_atom_site_refinement_flags_posn
_atom_site_refinement_flags_adp
Pb1 Pb 0.05317(8) 0.25059(10) 0.2760(2) 0.01735(13) Uani 1 d . .
Br2 Br 0.07177(9) 0.0702(2) -0.0304(2) 0.0320(5) Uani 1 d . .
Br3 Br -0.06922(8) 0.1952(4) 0.1953(2) 0.0298(6) Uani 1 d . .
Br4 Br 0.03527(8) 0.4302(2) 0.5828(2) 0.0280(5) Uani 1 d . .
Br1 Br 0.17504(8) 0.3108(4) 0.3600(2) 0.0263(6) Uani 0.80 d . .
Cl1 Cl 0.17504(8) 0.3108(4) 0.3600(2) 0.0263(6) Uani 0.20 d . .
N1 N -0.0556(4) 0.2271(17) 0.7915(15) 0.015(3) Uiso 1 d D U
H1A H -0.0688 0.2319 0.8892 0.023 Uiso 1 calc GR .
H1B H -0.0230 0.2850 0.8002 0.023 Uiso 1 calc GR .
H1C H -0.0499 0.1170 0.7656 0.023 Uiso 1 calc GR .
N2 N -0.3374(7) 0.231(3) 0.278(3) 0.060(6) Uani 1 d D U
H2A H -0.3349 0.1247 0.3206 0.090 Uiso 1 calc GR .
H2B H -0.3509 0.2260 0.1680 0.090 Uiso 1 calc GR .
H2C H -0.3606 0.2946 0.3297 0.090 Uiso 1 calc GR .
C2 C -0.1540(4) 0.236(2) 0.6357(17) 0.041(3) Uani 1 d D U
H2 H -0.1510 0.1167 0.5967 0.049 Uiso 1 calc R .
C5 C -0.2813(6) 0.311(2) 0.3015(19) 0.043(3) Uani 1 d D U
H5A H -0.2618 0.2809 0.2084 0.051 Uiso 1 calc R .
H5B H -0.2848 0.4357 0.3053 0.051 Uiso 1 calc R .
C1 C -0.0974(5) 0.3058(18) 0.6578(17) 0.034(3) Uani 1 d D U
H1D H -0.0996 0.4284 0.6814 0.041 Uiso 1 calc R .
H1E H -0.0830 0.2944 0.5519 0.041 Uiso 1 calc R .
C3 C -0.1944(7) 0.3210(14) 0.510(2) 0.046(3) Uani 1 d D U
H3A H -0.1998 0.4369 0.5510 0.056 Uiso 1 calc R .
H3B H -0.1767 0.3333 0.4101 0.056 Uiso 1 calc R .
C4 C -0.2496(7) 0.2481(19) 0.458(2) 0.044(3) Uani 1 d D U
H4A H -0.2721 0.2687 0.5467 0.053 Uiso 1 calc R .
H4B H -0.2454 0.1238 0.4485 0.053 Uiso 1 calc R .
C6 C -0.1781(5) 0.225(3) 0.7902(19) 0.067(5) Uani 1 d D U
H6A H -0.1989 0.3294 0.8040 0.101 Uiso 1 calc GR .
H6B H -0.1483 0.2121 0.8841 0.101 Uiso 1 calc GR .
H6C H -0.2032 0.1278 0.7847 0.101 Uiso 1 calc GR .

loop_
_atom_site_aniso_label
_atom_site_aniso_U_11
_atom_site_aniso_U_22
_atom_site_aniso_U_33
_atom_site_aniso_U_23
_atom_site_aniso_U_13
_atom_site_aniso_U_12
Pb1 0.0203(2) 0.01692(19) 0.01495(19) -0.00138(9) 0.00309(13) -0.00114(10)
Br2 0.0546(14) 0.0233(8) 0.0213(11) -0.0117(9) 0.0165(10) -0.0051(11)
Br3 0.0230(12) 0.0354(12) 0.0295(15) -0.0042(14) -0.0005(10) -0.0053(13)
Br4 0.0289(10) 0.0294(9) 0.0269(12) -0.0079(9) 0.0086(9) -0.0039(10)
Br1 0.0191(13) 0.0314(14) 0.0280(16) 0.0054(14) 0.0023(11) -0.0047(13)
Cl1 0.0191(13) 0.0314(14) 0.0280(16) 0.0054(14) 0.0023(11) -0.0047(13)
N2 0.041(8) 0.075(12) 0.057(11) -0.006(7) -0.017(7) -0.007(6)
C2 0.026(6) 0.044(6) 0.048(6) 0.014(5) -0.009(5) 0.000(5)
C5 0.042(7) 0.038(6) 0.042(7) 0.015(6) -0.015(6) -0.010(6)
C1 0.027(5) 0.038(6) 0.036(6) 0.006(6) 0.002(5) 0.001(5)
C3 0.041(5) 0.033(5) 0.057(6) 0.014(6) -0.016(5) 0.001(6)
C4 0.041(6) 0.038(6) 0.047(7) 0.018(5) -0.016(6) -0.003(5)
C6 0.038(9) 0.116(14) 0.044(8) 0.018(9) -0.002(7) -0.012(9)

loop_
_atom_type_symbol
_atom_type_description
_atom_type_scat_dispersion_real
_atom_type_scat_dispersion_imag
_atom_type_scat_source
C C 0.0033 0.0016 'International Tables Vol C Tables 4.2.6.8 and 6.1.1.4'
H H 0.0000 0.0000 'International Tables Vol C Tables 4.2.6.8 and 6.1.1.4'
N N 0.0061 0.0033 'International Tables Vol C Tables 4.2.6.8 and 6.1.1.4'
Cl Cl 0.1484 0.1585 'International Tables Vol C Tables 4.2.6.8 and 6.1.1.4'
Br Br -0.2901 2.4595 'International Tables Vol C Tables 4.2.6.8 and 6.1.1.4'
Pb Pb -3.3944 10.1111 'International Tables Vol C Tables 4.2.6.8 and 6.1.1.4'

loop_
_geom_angle_atom_site_label_1
_geom_angle_atom_site_label_2
_geom_angle_atom_site_label_3
_geom_angle
_geom_angle_site_symmetry_1
_geom_angle_site_symmetry_3
Br2 Pb1 Br2 90.79(3) . 2
Br2 Pb1 Br3 93.30(9) 2 .
Br2 Pb1 Br3 91.22(8) . .
Br4 Pb1 Br2 179.67(12) . .
Br4 Pb1 Br2 89.05(9) 2_564 .
Br4 Pb1 Br2 179.69(10) 2_564 2
Br4 Pb1 Br2 89.05(9) . 2
Br4 Pb1 Br3 86.97(8) 2_564 .
Br4 Pb1 Br3 89.08(7) . .
Br4 Pb1 Br4 91.10(3) 2_564 .
Br4 Pb1 Br1 92.67(8) 2_564 .
Br4 Pb1 Br1 90.04(8) . .
Br1 Pb1 Br2 87.06(8) . 2
Br1 Pb1 Br2 89.66(8) . .
Br1 Pb1 Br3 179.05(11) . .
Pb1 Br2 Pb1 145.30(9) . 2_554
Pb1 Br4 Pb1 145.59(9) 2_565 .
C1 C2 C3 115.4(12) . .
C1 C2 C6 114.0(11) . .
C3 C2 C6 108.2(8) . .
C4 C5 N2 108.6(14) . .
C2 C1 N1 116.7(9) . .
C4 C3 C2 120.7(9) . .
C3 C4 C5 117.1(13) . .

loop_
_geom_bond_atom_site_label_1
_geom_bond_atom_site_label_2
_geom_bond_distance
_geom_bond_site_symmetry_2
Pb1 Br2 2.985(2) 2
Pb1 Br2 2.985(2) .
Pb1 Br3 2.987(3) .
Pb1 Br4 2.971(2) 2_564
Pb1 Br4 2.980(3) .
Pb1 Br1 2.983(3) .
Br2 Pb1 2.985(2) 2_554
Br4 Pb1 2.971(2) 2_565
N1 C1 1.509(9) .
N2 C5 1.489(9) .
C2 C1 1.471(9) .
C2 C3 1.471(9) .
C2 C6 1.482(9) .
C5 C4 1.477(9) .
C3 C4 1.467(9) .
